data_4515604
loop_
_publ_author_name
'Rull, Silvia G.'
'Funes-Ardoiz, Ignacio'
'Maya, Celia'
'Maseras, Feliu'
'Fructos, Manuel R.'
'Belderrain, Tom\'as R.'
'Nicasio, M. Carmen'

_publ_section_title
;
 Elucidating the Mechanism of Aryl Aminations Mediated by NHC-Supported
 Nickel Complexes: Evidence for a Nonradical Ni(0)/Ni(II) Pathway
;
_journal_issue 5
_journal_name_full 'ACS Catalysis'
_journal_page_first 3733
_journal_paper_doi 10.1021/acscatal.8b00856
_journal_volume 8
_journal_year 2018
_chemical_formula_sum 'C64 H80 Cl2 N6 Ni2'
_chemical_formula_weight 1121.66
_space_group_crystal_system orthorhombic
_space_group_IT_number 19
_space_group_name_Hall 'P 2ac 2ab'
_space_group_name_H-M_alt 'P 21 21 21'
_atom_sites_solution_hydrogens geom
_atom_sites_solution_primary direct
_atom_sites_solution_secondary difmap
_audit_creation_method SHELXL-2016/6
_cell_angle_alpha 90
_cell_angle_beta 90
_cell_angle_gamma 90
_cell_formula_units_Z 4
_cell_length_a 12.855(3)
_cell_length_b 21.217(4)
_cell_length_c 24.260(5)
_cell_measurement_reflns_used 7072
_cell_measurement_temperature 173(2)
_cell_measurement_theta_max 21.19
_cell_measurement_theta_min 2.31
_cell_volume 6617(2)
_computing_cell_refinement 'Bruker SMART'
_computing_data_collection 'Bruker SMART'
_computing_data_reduction 'Bruker SAINT'
_computing_molecular_graphics 'Bruker SHELXTL'
_computing_publication_material 'Bruker SHELXTL'
_computing_structure_refinement 'SHELXL-2016/6 (Sheldrick, 2016)'
_computing_structure_solution 'SHELXS-97 (Sheldrick, 2008)'
_diffrn_ambient_temperature 173(2)
_diffrn_measured_fraction_theta_full 0.998
_diffrn_measured_fraction_theta_max 0.997
_diffrn_measurement_device_type 'CCD area detector'
_diffrn_measurement_method 'phi and omega scans'
_diffrn_radiation_type MoK\a
_diffrn_radiation_wavelength 0.71073
_diffrn_reflns_av_R_equivalents 0.0864
_diffrn_reflns_av_unetI/netI 0.0924
_diffrn_reflns_Laue_measured_fraction_full 0.998
_diffrn_reflns_Laue_measured_fraction_max 0.997
_diffrn_reflns_limit_h_max 16
_diffrn_reflns_limit_h_min -15
_diffrn_reflns_limit_k_max 26
_diffrn_reflns_limit_k_min -23
_diffrn_reflns_limit_l_max 30
_diffrn_reflns_limit_l_min -29
_diffrn_reflns_number 73388
_diffrn_reflns_point_group_measured_fraction_full 0.999
_diffrn_reflns_point_group_measured_fraction_max 0.997
_diffrn_reflns_theta_full 25.242
_diffrn_reflns_theta_max 26.412
_diffrn_reflns_theta_min 1.275
_diffrn_source 'fine-focus sealed tube'
_exptl_absorpt_coefficient_mu 0.689
_exptl_absorpt_correction_T_max 0.940
_exptl_absorpt_correction_T_min 0.490
_exptl_absorpt_correction_type multi-scan
_exptl_absorpt_process_details
; 
 SADABS, Bruker (2006). APEX 2. Version 2.1. Bruker Analytical 
 X-ray Solutions, Madison, Wisconsin, USA. 
;
_exptl_crystal_colour yellow
_exptl_crystal_density_diffrn 1.126
_exptl_crystal_density_method 'not measured'
_exptl_crystal_description prism
_exptl_crystal_F_000 2384
_exptl_crystal_size_max 0.18
_exptl_crystal_size_mid 0.14
_exptl_crystal_size_min 0.09
_refine_diff_density_max 0.324
_refine_diff_density_min -0.189
_refine_diff_density_rms 0.048
_refine_ls_abs_structure_details
;
 Flack x determined using 3036 quotients [(I+)-(I-)]/[(I+)+(I-)]
 (Parsons, Flack and Wagner, Acta Cryst. B69 (2013) 249-259).
;
_refine_ls_abs_structure_Flack -0.003(9)
_refine_ls_extinction_method none
_refine_ls_goodness_of_fit_ref 0.952
_refine_ls_hydrogen_treatment constr
_refine_ls_matrix_type full
_refine_ls_number_parameters 683
_refine_ls_number_reflns 13540
_refine_ls_number_restraints 0
_refine_ls_restrained_S_all 0.952
_refine_ls_R_factor_all 0.0802
_refine_ls_R_factor_gt 0.0475
_refine_ls_shift/su_max 0.033
_refine_ls_shift/su_mean 0.001
_refine_ls_structure_factor_coef Fsqd
_refine_ls_weighting_details 'w=1/[\s^2^(Fo^2^)+(0.0300P)^2^] where P=(Fo^2^+2Fc^2^)/3'
_refine_ls_weighting_scheme calc
_refine_ls_wR_factor_gt 0.0796
_refine_ls_wR_factor_ref 0.0867
_reflns_Friedel_coverage 0.823
_reflns_Friedel_fraction_full 0.999
_reflns_Friedel_fraction_max 0.997
_reflns_number_gt 9033
_reflns_number_total 13540
_reflns_threshold_expression 'I > 2\s(I)'
_cod_data_source_file cs8b00856_si_002.cif
_cod_data_source_block 2b
_cod_database_code 4515604
_shelx_shelxl_version_number 2016/6
_shelx_space_group_comment
;
The symmetry employed for this shelxl refinement is uniquely defined
by the following loop, which should always be used as a source of
symmetry information in preference to the above space-group names.
They are only intended as comments.
;

loop_
_space_group_symop_operation_xyz
'x, y, z'
'-x+1/2, -y, z+1/2'
'-x, y+1/2, -z+1/2'
'x+1/2, -y+1/2, -z'

loop_
_atom_site_label
_atom_site_type_symbol
_atom_site_fract_x
_atom_site_fract_y
_atom_site_fract_z
_atom_site_U_iso_or_equiv
_atom_site_adp_type
_atom_site_occupancy
_atom_site_site_symmetry_order
_atom_site_calc_flag
_atom_site_refinement_flags_posn
_atom_site_refinement_flags_adp
Ni1 Ni 0.29025(4) 0.48423(2) 0.94155(2) 0.03243(15) Uani 1 1 d . .
Ni2 Ni 0.40919(4) 0.61152(2) 0.90189(2) 0.03563(16) Uani 1 1 d . .
Cl1 Cl 0.25625(10) 0.42818(5) 0.86630(5) 0.0514(3) Uani 1 1 d . .
Cl2 Cl 0.57668(10) 0.59411(7) 0.91668(6) 0.0640(4) Uani 1 1 d . .
N1 N 0.2172(3) 0.55506(14) 0.90929(15) 0.0344(8) Uani 1 1 d . .
N2 N 0.3819(3) 0.59272(15) 0.97818(15) 0.0351(9) Uani 1 1 d . .
N3 N 0.2600(3) 0.36872(15) 1.00236(14) 0.0326(9) Uani 1 1 d . .
N4 N 0.4226(3) 0.39448(16) 1.00635(15) 0.0366(9) Uani 1 1 d . .
N5 N 0.4581(3) 0.71861(16) 0.83380(15) 0.0381(10) Uani 1 1 d . .
N6 N 0.4223(3) 0.64033(16) 0.78129(15) 0.0415(10) Uani 1 1 d . .
C1 C 0.2638(3) 0.6089(2) 0.89140(17) 0.0384(11) Uani 1 1 d . .
C2 C 0.1970(4) 0.6555(2) 0.8708(2) 0.0497(13) Uani 1 1 d . .
H2 H 0.226639 0.692766 0.855807 0.060 Uiso 1 1 calc R U
C3 C 0.0912(4) 0.6496(2) 0.8713(2) 0.0571(14) Uani 1 1 d . .
H3 H 0.048216 0.683156 0.858964 0.068 Uiso 1 1 calc R U
C4 C 0.0477(4) 0.5944(2) 0.8900(2) 0.0535(14) Uani 1 1 d . .
H4 H -0.025551 0.588709 0.890841 0.064 Uiso 1 1 calc R U
C5 C 0.1133(4) 0.5482(2) 0.9071(2) 0.0434(12) Uani 1 1 d . .
H5 H 0.084258 0.509019 0.918057 0.052 Uiso 1 1 calc R U
C6 C 0.3302(3) 0.54045(18) 0.99738(18) 0.0324(11) Uani 1 1 d . .
C7 C 0.3121(3) 0.5375(2) 1.0542(2) 0.0393(11) Uani 1 1 d . .
H7 H 0.278626 0.501325 1.068966 0.047 Uiso 1 1 calc R U
C8 C 0.3410(4) 0.5852(2) 1.0895(2) 0.0492(13) Uani 1 1 d . .
H8 H 0.325222 0.582867 1.127715 0.059 Uiso 1 1 calc R U
C9 C 0.3935(4) 0.6366(2) 1.0681(2) 0.0495(13) Uani 1 1 d . .
H9 H 0.414549 0.670195 1.091464 0.059 Uiso 1 1 calc R U
C10 C 0.4146(4) 0.6382(2) 1.0133(2) 0.0443(12) Uani 1 1 d . .
H10 H 0.453815 0.672439 0.998999 0.053 Uiso 1 1 calc R U
C11 C 0.3293(3) 0.41308(19) 0.98338(18) 0.0332(11) Uani 1 1 d . .
C12 C 0.3089(4) 0.32534(19) 1.03569(19) 0.0389(12) Uani 1 1 d . .
H12 H 0.276784 0.290859 1.053982 0.047 Uiso 1 1 calc R U
C13 C 0.4095(4) 0.34047(19) 1.03766(19) 0.0430(12) Uani 1 1 d . .
H13 H 0.462448 0.318320 1.056944 0.052 Uiso 1 1 calc R U
C14 C 0.1555(3) 0.35841(19) 0.98193(18) 0.0322(11) Uani 1 1 d . .
C15 C 0.1440(4) 0.31324(19) 0.9396(2) 0.0375(11) Uani 1 1 d . .
C16 C 0.0430(4) 0.3029(2) 0.9202(2) 0.0457(13) Uani 1 1 d . .
H16 H 0.032150 0.273193 0.891465 0.055 Uiso 1 1 calc R U
C17 C -0.0415(4) 0.3348(2) 0.9417(2) 0.0520(13) Uani 1 1 d . .
H17 H -0.108924 0.327858 0.926957 0.062 Uiso 1 1 calc R U
C18 C -0.0281(4) 0.3768(2) 0.9847(2) 0.0467(13) Uani 1 1 d . .
H18 H -0.087139 0.397286 0.999956 0.056 Uiso 1 1 calc R U
C19 C 0.0711(3) 0.3896(2) 1.00622(18) 0.0352(11) Uani 1 1 d . .
C20 C 0.2330(4) 0.2743(2) 0.9175(2) 0.0459(13) Uani 1 1 d . .
H20 H 0.298845 0.297323 0.926076 0.055 Uiso 1 1 calc R U
C21 C 0.2293(4) 0.2645(2) 0.8548(2) 0.0621(16) Uani 1 1 d . .
H21A H 0.176256 0.232992 0.845794 0.093 Uiso 1 1 calc R U
H21B H 0.297330 0.249938 0.841784 0.093 Uiso 1 1 calc R U
H21C H 0.211922 0.304512 0.836732 0.093 Uiso 1 1 calc R U
C22 C 0.2384(4) 0.2100(2) 0.9467(2) 0.0606(15) Uani 1 1 d . .
H22A H 0.246433 0.216590 0.986464 0.091 Uiso 1 1 calc R U
H22B H 0.298022 0.186151 0.932654 0.091 Uiso 1 1 calc R U
H22C H 0.174228 0.186464 0.939629 0.091 Uiso 1 1 calc R U
C23 C 0.0813(4) 0.43039(19) 1.0567(2) 0.0433(11) Uani 1 1 d . .
H23 H 0.156932 0.434281 1.065698 0.052 Uiso 1 1 calc R U
C24 C 0.0378(4) 0.4965(2) 1.0486(2) 0.0717(17) Uani 1 1 d . .
H24A H 0.078927 0.518578 1.020578 0.108 Uiso 1 1 calc R U
H24B H 0.041280 0.519647 1.083447 0.108 Uiso 1 1 calc R U
H24C H -0.034736 0.493687 1.036398 0.108 Uiso 1 1 calc R U
C25 C 0.0263(5) 0.3992(3) 1.1065(2) 0.0775(19) Uani 1 1 d . .
H25A H -0.048984 0.398964 1.100268 0.116 Uiso 1 1 calc R U
H25B H 0.041938 0.423185 1.140038 0.116 Uiso 1 1 calc R U
H25C H 0.051262 0.355860 1.110706 0.116 Uiso 1 1 calc R U
C26 C 0.5262(4) 0.4169(2) 0.9907(2) 0.0459(14) Uani 1 1 d . .
C27 C 0.5644(4) 0.3991(2) 0.9396(3) 0.0528(13) Uani 1 1 d . .
C28 C 0.6652(4) 0.4185(3) 0.9257(3) 0.0703(19) Uani 1 1 d . .
H28 H 0.693277 0.407558 0.890726 0.084 Uiso 1 1 calc R U
C29 C 0.7237(5) 0.4531(3) 0.9620(4) 0.088(2) Uani 1 1 d . .
H29 H 0.791175 0.466870 0.951653 0.105 Uiso 1 1 calc R U
C30 C 0.6851(5) 0.4681(2) 1.0138(3) 0.076(2) Uani 1 1 d . .
H30 H 0.727454 0.491029 1.038785 0.091 Uiso 1 1 calc R U
C31 C 0.5850(4) 0.4500(2) 1.0297(3) 0.0556(15) Uani 1 1 d . .
C32 C 0.5059(4) 0.3567(2) 0.9011(2) 0.0576(14) Uani 1 1 d . .
H32 H 0.430579 0.359249 0.911105 0.069 Uiso 1 1 calc R U
C33 C 0.5405(5) 0.2876(3) 0.9084(3) 0.092(2) Uani 1 1 d . .
H33A H 0.615030 0.283963 0.900645 0.137 Uiso 1 1 calc R U
H33B H 0.501466 0.260669 0.882883 0.137 Uiso 1 1 calc R U
H33C H 0.526803 0.274139 0.946384 0.137 Uiso 1 1 calc R U
C34 C 0.5161(5) 0.3761(3) 0.8399(3) 0.095(2) Uani 1 1 d . .
H34A H 0.499170 0.420923 0.835913 0.142 Uiso 1 1 calc R U
H34B H 0.468096 0.350985 0.817491 0.142 Uiso 1 1 calc R U
H34C H 0.587632 0.368748 0.827408 0.142 Uiso 1 1 calc R U
C35 C 0.5465(4) 0.4636(2) 1.0884(3) 0.075(2) Uani 1 1 d . .
H35 H 0.468747 0.462312 1.088020 0.091 Uiso 1 1 calc R U
C36 C 0.5800(5) 0.5297(3) 1.1071(4) 0.139(4) Uani 1 1 d . .
H36A H 0.653815 0.529044 1.117242 0.209 Uiso 1 1 calc R U
H36B H 0.538459 0.542420 1.139117 0.209 Uiso 1 1 calc R U
H36C H 0.569136 0.559693 1.076996 0.209 Uiso 1 1 calc R U
C37 C 0.5845(5) 0.4145(3) 1.1301(3) 0.0831(19) Uani 1 1 d . .
H37A H 0.556424 0.373062 1.120353 0.125 Uiso 1 1 calc R U
H37B H 0.560845 0.426216 1.167096 0.125 Uiso 1 1 calc R U
H37C H 0.660727 0.412896 1.129485 0.125 Uiso 1 1 calc R U
C38 C 0.4325(3) 0.6554(2) 0.83515(19) 0.0365(11) Uani 1 1 d . .
C39 C 0.4603(4) 0.7402(2) 0.7801(2) 0.0492(13) Uani 1 1 d . .
H39 H 0.475026 0.782099 0.768711 0.059 Uiso 1 1 calc R U
C40 C 0.4384(4) 0.6921(2) 0.7474(2) 0.0495(14) Uani 1 1 d . .
H40 H 0.434394 0.692921 0.708341 0.059 Uiso 1 1 calc R U
C41 C 0.4978(4) 0.75506(19) 0.8803(2) 0.0459(13) Uani 1 1 d . .
C42 C 0.6060(5) 0.7532(2) 0.8910(2) 0.0602(15) Uani 1 1 d . .
C43 C 0.6434(5) 0.7854(3) 0.9359(3) 0.0780(19) Uani 1 1 d . .
H43 H 0.715655 0.783873 0.944080 0.094 Uiso 1 1 calc R U
C44 C 0.5778(7) 0.8199(3) 0.9692(3) 0.093(2) Uani 1 1 d . .
H44 H 0.604477 0.840424 1.000975 0.111 Uiso 1 1 calc R U
C45 C 0.4748(6) 0.8246(2) 0.9567(2) 0.0736(19) Uani 1 1 d . .
H45 H 0.431018 0.849541 0.979548 0.088 Uiso 1 1 calc R U
C46 C 0.4312(4) 0.7935(2) 0.9106(2) 0.0545(14) Uani 1 1 d . .
C47 C 0.6835(4) 0.7227(3) 0.8519(3) 0.0695(18) Uani 1 1 d . .
H47 H 0.645308 0.688875 0.831509 0.083 Uiso 1 1 calc R U
C48 C 0.7203(5) 0.7714(3) 0.8086(3) 0.092(2) Uani 1 1 d . .
H48A H 0.659761 0.792682 0.792598 0.138 Uiso 1 1 calc R U
H48B H 0.758960 0.749704 0.779335 0.138 Uiso 1 1 calc R U
H48C H 0.765550 0.802533 0.826289 0.138 Uiso 1 1 calc R U
C49 C 0.7760(5) 0.6915(3) 0.8798(3) 0.107(3) Uani 1 1 d . .
H49A H 0.822496 0.724005 0.894493 0.160 Uiso 1 1 calc R U
H49B H 0.813738 0.665770 0.852827 0.160 Uiso 1 1 calc R U
H49C H 0.751452 0.664634 0.909933 0.160 Uiso 1 1 calc R U
C50 C 0.3211(5) 0.8064(2) 0.8922(3) 0.0755(19) Uani 1 1 d . .
H50 H 0.303523 0.775057 0.862823 0.091 Uiso 1 1 calc R U
C51 C 0.3172(5) 0.8735(3) 0.8653(4) 0.120(3) Uani 1 1 d . .
H51A H 0.248760 0.880167 0.848508 0.180 Uiso 1 1 calc R U
H51B H 0.371195 0.876714 0.836952 0.180 Uiso 1 1 calc R U
H51C H 0.329196 0.905523 0.893709 0.180 Uiso 1 1 calc R U
C52 C 0.2399(6) 0.7995(4) 0.9382(4) 0.141(4) Uani 1 1 d . .
H52A H 0.244825 0.757239 0.954299 0.211 Uiso 1 1 calc R U
H52B H 0.170144 0.805786 0.922946 0.211 Uiso 1 1 calc R U
H52C H 0.253109 0.831118 0.966856 0.211 Uiso 1 1 calc R U
C53 C 0.4176(5) 0.5760(2) 0.7585(2) 0.0510(14) Uani 1 1 d . .
C54 C 0.3239(5) 0.5547(3) 0.7382(2) 0.0657(17) Uani 1 1 d . .
C55 C 0.3229(6) 0.4941(4) 0.7142(3) 0.092(2) Uani 1 1 d . .
H55 H 0.259107 0.476738 0.701546 0.111 Uiso 1 1 calc R U
C56 C 0.4121(8) 0.4602(3) 0.7091(3) 0.097(2) Uani 1 1 d . .
H56 H 0.410004 0.420034 0.691820 0.116 Uiso 1 1 calc R U
C57 C 0.5060(6) 0.4831(3) 0.7285(2) 0.0775(18) Uani 1 1 d . .
H57 H 0.567328 0.458593 0.724395 0.093 Uiso 1 1 calc R U
C58 C 0.5111(5) 0.5424(2) 0.7543(2) 0.0570(15) Uani 1 1 d . .
C59 C 0.2246(5) 0.5933(3) 0.7375(2) 0.079(2) Uani 1 1 d . .
H59 H 0.233010 0.628818 0.764213 0.095 Uiso 1 1 calc R U
C60 C 0.1277(5) 0.5549(4) 0.7548(3) 0.116(3) Uani 1 1 d . .
H60A H 0.070142 0.583804 0.762893 0.174 Uiso 1 1 calc R U
H60B H 0.143881 0.530099 0.787770 0.174 Uiso 1 1 calc R U
H60C H 0.107558 0.526592 0.724750 0.174 Uiso 1 1 calc R U
C61 C 0.2076(5) 0.6217(4) 0.6801(3) 0.104(2) Uani 1 1 d . .
H61A H 0.267192 0.648293 0.670414 0.156 Uiso 1 1 calc R U
H61B H 0.144083 0.647162 0.680170 0.156 Uiso 1 1 calc R U
H61C H 0.200845 0.587660 0.652987 0.156 Uiso 1 1 calc R U
C62 C 0.6147(4) 0.5691(2) 0.7713(2) 0.0606(16) Uani 1 1 d . .
H62 H 0.601199 0.601671 0.800193 0.073 Uiso 1 1 calc R U
C63 C 0.6876(5) 0.5202(3) 0.7963(3) 0.105(2) Uani 1 1 d . .
H63A H 0.704992 0.488447 0.768413 0.157 Uiso 1 1 calc R U
H63B H 0.653372 0.499741 0.827621 0.157 Uiso 1 1 calc R U
H63C H 0.751467 0.540943 0.808876 0.157 Uiso 1 1 calc R U
C64 C 0.6683(5) 0.6023(3) 0.7226(3) 0.096(2) Uani 1 1 d . .
H64A H 0.733062 0.621939 0.735291 0.144 Uiso 1 1 calc R U
H64B H 0.622001 0.634830 0.707701 0.144 Uiso 1 1 calc R U
H64C H 0.684060 0.571415 0.693759 0.144 Uiso 1 1 calc R U

loop_
_atom_site_aniso_label
_atom_site_aniso_U_11
_atom_site_aniso_U_22
_atom_site_aniso_U_33
_atom_site_aniso_U_23
_atom_site_aniso_U_13
_atom_site_aniso_U_12
Ni1 0.0359(3) 0.0270(3) 0.0344(3) 0.0014(3) -0.0007(3) -0.0008(2)
Ni2 0.0429(4) 0.0319(3) 0.0320(3) 0.0027(3) 0.0039(3) -0.0014(3)
Cl1 0.0705(9) 0.0399(7) 0.0439(8) -0.0048(6) -0.0101(7) 0.0025(6)
Cl2 0.0480(8) 0.0859(10) 0.0581(9) 0.0212(7) 0.0054(7) 0.0103(7)
N1 0.037(2) 0.0327(19) 0.034(2) 0.0041(17) -0.001(2) -0.0028(17)
N2 0.044(2) 0.029(2) 0.033(2) -0.0003(17) 0.0007(18) -0.0037(16)
N3 0.039(2) 0.0253(19) 0.033(2) 0.0014(16) 0.0008(18) -0.0018(16)
N4 0.034(2) 0.0296(19) 0.046(2) 0.0025(18) -0.0060(19) 0.0003(18)
N5 0.051(3) 0.032(2) 0.031(2) 0.0004(18) 0.0075(19) -0.0016(18)
N6 0.057(3) 0.040(2) 0.027(2) 0.0037(18) 0.002(2) -0.008(2)
C1 0.051(3) 0.036(2) 0.028(3) 0.001(2) 0.004(2) 0.001(2)
C2 0.056(4) 0.038(3) 0.056(3) 0.010(3) -0.005(3) 0.000(3)
C3 0.057(4) 0.050(3) 0.065(4) 0.015(3) -0.008(3) 0.016(3)
C4 0.036(3) 0.070(4) 0.055(4) 0.014(3) 0.000(3) 0.008(3)
C5 0.041(3) 0.051(3) 0.039(3) 0.006(2) -0.002(3) 0.005(2)
C6 0.033(3) 0.028(2) 0.036(3) 0.006(2) 0.004(2) 0.0014(19)
C7 0.045(3) 0.033(2) 0.040(3) 0.004(2) 0.007(3) -0.0059(19)
C8 0.066(3) 0.050(3) 0.032(3) -0.003(3) 0.015(3) 0.005(3)
C9 0.073(4) 0.038(3) 0.037(3) -0.011(2) 0.003(3) -0.008(3)
C10 0.062(3) 0.033(2) 0.038(3) 0.001(2) 0.003(3) -0.009(2)
C11 0.035(3) 0.032(2) 0.033(3) -0.007(2) 0.001(2) -0.001(2)
C12 0.044(3) 0.027(2) 0.045(3) 0.007(2) -0.009(2) -0.001(2)
C13 0.049(3) 0.029(2) 0.051(3) 0.004(2) -0.017(3) 0.003(2)
C14 0.031(3) 0.031(2) 0.035(3) 0.012(2) -0.005(2) -0.006(2)
C15 0.045(3) 0.030(2) 0.038(3) 0.003(2) 0.005(3) -0.008(2)
C16 0.053(3) 0.043(3) 0.042(3) -0.006(2) -0.004(3) -0.013(2)
C17 0.040(3) 0.058(3) 0.058(4) 0.002(3) -0.009(3) -0.010(2)
C18 0.039(3) 0.053(3) 0.048(3) -0.001(3) 0.007(3) -0.003(2)
C19 0.035(3) 0.031(2) 0.040(3) 0.007(2) 0.001(2) -0.005(2)
C20 0.049(3) 0.031(2) 0.057(4) -0.012(2) -0.001(3) -0.005(2)
C21 0.081(4) 0.053(3) 0.053(4) -0.019(3) 0.006(3) -0.005(3)
C22 0.061(4) 0.048(3) 0.073(4) -0.012(3) -0.011(3) 0.007(2)
C23 0.042(3) 0.042(3) 0.046(3) -0.004(2) 0.004(3) 0.000(2)
C24 0.102(5) 0.051(4) 0.062(4) -0.002(3) 0.000(3) 0.022(3)
C25 0.122(5) 0.074(4) 0.036(4) -0.004(3) -0.001(3) -0.026(4)
C26 0.037(3) 0.029(3) 0.072(4) 0.010(3) -0.004(3) 0.007(2)
C27 0.048(3) 0.041(3) 0.069(4) 0.017(3) 0.007(3) 0.006(2)
C28 0.037(3) 0.077(4) 0.097(5) 0.041(4) 0.012(3) 0.012(3)
C29 0.039(4) 0.078(5) 0.147(8) 0.054(5) -0.009(5) -0.001(3)
C30 0.045(4) 0.049(3) 0.134(7) 0.009(4) -0.031(4) -0.005(3)
C31 0.034(3) 0.036(3) 0.098(5) 0.002(3) -0.020(3) 0.000(2)
C32 0.057(3) 0.069(3) 0.047(4) 0.007(3) 0.019(3) 0.015(3)
C33 0.107(5) 0.065(4) 0.103(5) -0.002(4) -0.002(4) 0.024(4)
C34 0.094(5) 0.122(6) 0.068(5) 0.011(4) 0.027(4) 0.005(4)
C35 0.042(3) 0.063(4) 0.121(6) -0.044(4) -0.026(4) 0.007(3)
C36 0.064(4) 0.097(5) 0.258(11) -0.106(6) -0.035(6) 0.001(4)
C37 0.073(4) 0.106(5) 0.071(4) -0.027(4) -0.017(4) 0.020(4)
C38 0.042(3) 0.034(3) 0.033(3) 0.002(2) 0.001(2) 0.004(2)
C39 0.072(4) 0.040(3) 0.035(3) 0.009(2) 0.002(3) -0.003(3)
C40 0.075(4) 0.046(3) 0.027(3) 0.008(3) 0.000(3) -0.012(3)
C41 0.071(4) 0.026(3) 0.040(3) 0.004(2) 0.002(3) -0.002(2)
C42 0.073(4) 0.045(3) 0.063(4) -0.004(3) -0.008(3) -0.006(3)
C43 0.101(5) 0.066(4) 0.067(4) -0.021(4) -0.028(4) 0.001(4)
C44 0.136(7) 0.074(5) 0.068(5) -0.014(4) -0.027(5) -0.017(5)
C45 0.127(6) 0.044(3) 0.050(4) -0.014(3) 0.021(4) -0.002(4)
C46 0.076(4) 0.033(3) 0.055(4) 0.000(3) 0.017(3) -0.005(3)
C47 0.057(4) 0.056(3) 0.096(5) -0.021(4) -0.009(4) -0.011(3)
C48 0.086(5) 0.100(5) 0.091(5) -0.016(4) 0.013(4) -0.019(4)
C49 0.054(4) 0.075(4) 0.191(9) -0.020(5) -0.031(5) -0.002(3)
C50 0.087(5) 0.041(3) 0.098(5) -0.011(3) 0.038(4) -0.002(3)
C51 0.095(5) 0.051(4) 0.214(9) 0.012(5) 0.006(6) 0.025(4)
C52 0.131(7) 0.121(6) 0.171(9) -0.049(6) 0.095(7) -0.015(5)
C53 0.080(4) 0.044(3) 0.029(3) -0.003(2) 0.006(3) -0.022(3)
C54 0.094(5) 0.070(4) 0.033(3) 0.001(3) -0.002(3) -0.025(4)
C55 0.120(7) 0.108(6) 0.049(4) -0.014(4) 0.004(4) -0.062(5)
C56 0.170(8) 0.061(4) 0.060(5) -0.011(3) 0.013(6) -0.028(5)
C57 0.140(6) 0.047(3) 0.046(4) -0.007(3) 0.002(4) -0.004(4)
C58 0.087(5) 0.039(3) 0.045(4) -0.005(3) 0.011(3) -0.003(3)
C59 0.079(5) 0.124(6) 0.034(4) -0.009(3) -0.005(3) -0.041(4)
C60 0.086(5) 0.200(9) 0.062(5) -0.022(5) 0.002(4) -0.054(5)
C61 0.089(5) 0.159(7) 0.065(5) 0.003(5) -0.011(4) -0.002(5)
C62 0.085(5) 0.045(3) 0.052(4) -0.009(3) 0.013(3) 0.010(3)
C63 0.118(6) 0.086(4) 0.109(6) -0.009(5) -0.020(5) 0.030(5)
C64 0.096(5) 0.105(5) 0.086(5) 0.005(4) 0.030(4) -0.011(4)

loop_
_atom_type_symbol
_atom_type_description
_atom_type_scat_dispersion_real
_atom_type_scat_dispersion_imag
_atom_type_scat_source
C C 0.0033 0.0016 'International Tables Vol C Tables 4.2.6.8 and 6.1.1.4'
H H 0.0000 0.0000 'International Tables Vol C Tables 4.2.6.8 and 6.1.1.4'
N N 0.0061 0.0033 'International Tables Vol C Tables 4.2.6.8 and 6.1.1.4'
Cl Cl 0.1484 0.1585 'International Tables Vol C Tables 4.2.6.8 and 6.1.1.4'
Ni Ni 0.3393 1.1124 'International Tables Vol C Tables 4.2.6.8 and 6.1.1.4'

loop_
_geom_angle_atom_site_label_1
_geom_angle_atom_site_label_2
_geom_angle_atom_site_label_3
_geom_angle
C6 Ni1 C11 92.72(18)
C6 Ni1 N1 86.06(16)
C11 Ni1 N1 165.19(17)
C6 Ni1 Cl1 170.75(14)
C11 Ni1 Cl1 93.79(13)
N1 Ni1 Cl1 89.30(11)
C1 Ni2 C38 93.20(19)
C1 Ni2 N2 86.72(17)
C38 Ni2 N2 162.49(16)
C1 Ni2 Cl2 168.55(14)
C38 Ni2 Cl2 93.85(14)
N2 Ni2 Cl2 89.26(11)
C5 N1 C1 121.0(4)
C5 N1 Ni1 114.5(3)
C1 N1 Ni1 124.5(3)
C10 N2 C6 120.8(4)
C10 N2 Ni2 113.6(3)
C6 N2 Ni2 125.5(3)
C11 N3 C12 111.0(4)
C11 N3 C14 126.1(4)
C12 N3 C14 121.6(3)
C11 N4 C13 110.7(4)
C11 N4 C26 126.3(4)
C13 N4 C26 121.4(4)
C39 N5 C38 110.5(4)
C39 N5 C41 123.1(4)
C38 N5 C41 125.4(4)
C38 N6 C40 111.8(4)
C38 N6 C53 125.8(4)
C40 N6 C53 121.2(4)
N1 C1 C2 115.9(4)
N1 C1 Ni2 114.7(3)
C2 C1 Ni2 129.3(4)
C3 C2 C1 122.8(5)
C2 C3 C4 119.1(5)
C5 C4 C3 117.6(5)
N1 C5 C4 123.5(4)
N2 C6 C7 116.8(4)
N2 C6 Ni1 113.6(3)
C7 C6 Ni1 129.6(3)
C8 C7 C6 122.3(4)
C7 C8 C9 118.5(4)
C10 C9 C8 119.0(4)
N2 C10 C9 122.4(4)
N3 C11 N4 103.4(3)
N3 C11 Ni1 123.7(3)
N4 C11 Ni1 132.6(3)
C13 C12 N3 107.6(4)
C12 C13 N4 107.3(4)
C19 C14 C15 123.1(4)
C19 C14 N3 120.2(4)
C15 C14 N3 116.6(4)
C16 C15 C14 116.6(4)
C16 C15 C20 119.8(4)
C14 C15 C20 123.4(4)
C17 C16 C15 121.7(4)
C18 C17 C16 120.2(5)
C17 C18 C19 121.2(4)
C18 C19 C14 117.0(4)
C18 C19 C23 119.6(4)
C14 C19 C23 123.1(4)
C15 C20 C21 113.7(4)
C15 C20 C22 110.8(4)
C21 C20 C22 109.8(4)
C19 C23 C24 113.0(4)
C19 C23 C25 110.5(4)
C24 C23 C25 109.1(4)
C27 C26 C31 123.4(5)
C27 C26 N4 117.7(4)
C31 C26 N4 118.6(5)
C26 C27 C28 117.5(6)
C26 C27 C32 123.0(5)
C28 C27 C32 119.4(6)
C29 C28 C27 120.6(6)
C28 C29 C30 120.6(6)
C29 C30 C31 121.1(6)
C30 C31 C26 116.6(6)
C30 C31 C35 120.2(5)
C26 C31 C35 123.2(5)
C27 C32 C33 110.7(5)
C27 C32 C34 113.3(5)
C33 C32 C34 109.9(5)
C36 C35 C31 110.8(6)
C36 C35 C37 109.6(6)
C31 C35 C37 112.5(4)
N6 C38 N5 103.3(4)
N6 C38 Ni2 134.1(3)
N5 C38 Ni2 122.4(3)
C40 C39 N5 107.8(4)
C39 C40 N6 106.7(4)
C46 C41 C42 121.7(5)
C46 C41 N5 120.1(5)
C42 C41 N5 118.0(5)
C43 C42 C41 118.4(6)
C43 C42 C47 118.5(6)
C41 C42 C47 122.9(5)
C42 C43 C44 120.9(6)
C45 C44 C43 120.3(6)
C44 C45 C46 121.8(6)
C41 C46 C45 116.5(5)
C41 C46 C50 121.8(5)
C45 C46 C50 121.4(5)
C49 C47 C42 114.9(6)
C49 C47 C48 110.7(5)
C42 C47 C48 109.8(5)
C46 C50 C52 113.8(6)
C46 C50 C51 108.6(5)
C52 C50 C51 111.6(5)
C54 C53 C58 123.8(5)
C54 C53 N6 118.3(5)
C58 C53 N6 117.6(5)
C53 C54 C55 117.1(7)
C53 C54 C59 124.2(5)
C55 C54 C59 118.7(6)
C56 C55 C54 120.8(7)
C55 C56 C57 121.3(6)
C56 C57 C58 120.5(7)
C53 C58 C57 116.6(6)
C53 C58 C62 123.2(4)
C57 C58 C62 120.0(6)
C54 C59 C61 110.0(5)
C54 C59 C60 113.0(6)
C61 C59 C60 109.8(5)
C58 C62 C63 113.4(5)
C58 C62 C64 111.0(5)
C63 C62 C64 110.0(5)

loop_
_geom_bond_atom_site_label_1
_geom_bond_atom_site_label_2
_geom_bond_distance
Ni1 C6 1.877(4)
Ni1 C11 1.887(4)
Ni1 N1 1.937(3)
Ni1 Cl1 2.2223(14)
Ni2 C1 1.887(5)
Ni2 C38 1.891(4)
Ni2 N2 1.926(4)
Ni2 Cl2 2.2138(15)
N1 C5 1.344(5)
N1 C1 1.360(5)
N2 C10 1.353(5)
N2 C6 1.374(5)
N3 C11 1.375(5)
N3 C12 1.377(5)
N3 C14 1.448(5)
N4 C11 1.380(5)
N4 C13 1.385(5)
N4 C26 1.465(6)
N5 C39 1.381(6)
N5 C38 1.382(5)
N5 C41 1.461(6)
N6 C38 1.351(5)
N6 C40 1.388(5)
N6 C53 1.473(6)
C1 C2 1.402(6)
C2 C3 1.367(7)
C3 C4 1.374(7)
C4 C5 1.357(6)
C6 C7 1.400(6)
C7 C8 1.376(6)
C8 C9 1.383(6)
C9 C10 1.359(6)
C12 C13 1.334(6)
C14 C19 1.402(6)
C14 C15 1.412(6)
C15 C16 1.399(6)
C15 C20 1.510(6)
C16 C17 1.382(6)
C17 C18 1.381(7)
C18 C19 1.405(6)
C19 C23 1.505(6)
C20 C21 1.536(7)
C20 C22 1.538(6)
C23 C24 1.522(6)
C23 C25 1.547(6)
C26 C27 1.386(7)
C26 C31 1.401(7)
C27 C28 1.400(7)
C27 C32 1.498(8)
C28 C29 1.372(9)
C29 C30 1.386(9)
C30 C31 1.397(8)
C31 C35 1.536(8)
C32 C33 1.543(7)
C32 C34 1.546(7)
C35 C36 1.535(7)
C35 C37 1.531(8)
C39 C40 1.322(6)
C41 C46 1.392(6)
C41 C42 1.414(7)
C42 C43 1.372(7)
C42 C47 1.520(8)
C43 C44 1.379(9)
C44 C45 1.362(9)
C45 C46 1.414(8)
C46 C50 1.510(8)
C47 C49 1.519(8)
C47 C48 1.549(8)
C50 C52 1.536(8)
C50 C51 1.565(8)
C53 C54 1.378(8)
C53 C58 1.402(8)
C54 C55 1.411(8)
C54 C59 1.517(9)
C55 C56 1.359(9)
C56 C57 1.383(9)
C57 C58 1.407(7)
C58 C62 1.504(8)
C59 C61 1.533(8)
C59 C60 1.546(8)
C62 C63 1.524(7)
C62 C64 1.539(7)
